data_2017253
loop_
_publ_author_name
'Ha, Jeong-Myeong'
'Young, Victor'

_publ_section_title
;
 Enantiotropic phase transition and twinning in
 2,2,3,3,4,4-hexafluoropentane-1,5-diol
;
_journal_coeditor_code GZ3166
_journal_issue 8
_journal_name_full 'Acta Crystallographica Section C'
_journal_page_first o388
_journal_page_last o395
_journal_paper_doi 10.1107/S0108270109025141
_journal_volume 65
_journal_year 2009
_chemical_formula_iupac 'C5 H6 F6 O2'
_chemical_formula_moiety 'C5 H6 F6 O2'
_chemical_formula_sum 'C5 H6 F6 O2'
_chemical_formula_weight 212.10
_chemical_name_common Ib
_chemical_name_systematic
;
2,2,3,3,4,4-hexafluoropentane-1,5-diol
;
_space_group_IT_number 1
_symmetry_cell_setting triclinic
_symmetry_space_group_name_Hall 'P 1'
_symmetry_space_group_name_H-M 'P 1'
_atom_sites_solution_hydrogens geom
_atom_sites_solution_primary direct
_atom_sites_solution_secondary difmap
_audit_creation_method SHELXL97
_cell_angle_alpha 82.261(3)
_cell_angle_beta 84.711(3)
_cell_angle_gamma 85.640(3)
_cell_formula_units_Z 2
_cell_length_a 4.8848(12)
_cell_length_b 6.8723(16)
_cell_length_c 11.259(3)
_cell_measurement_reflns_used 2983
_cell_measurement_temperature 173.00(10)
_cell_measurement_theta_max 27.34
_cell_measurement_theta_min 2.997
_cell_volume 372.15(16)
_computing_cell_refinement 'SAINT (Bruker, 2007)'
_computing_data_collection 'SMART (Bruker, 1997)'
_computing_data_reduction 'SHELXL97 (Sheldrick, 2008)'
_computing_molecular_graphics 'SHELXL97 (Sheldrick, 2008)'
_computing_publication_material 'SHELXL97 (Sheldrick, 2008)'
_computing_structure_refinement 'SHELXL97 (Sheldrick, 2008)'
_computing_structure_solution 'SHELXS97 (Sheldrick, 2008)'
_diffrn_ambient_temperature 173.00(10)
_diffrn_measured_fraction_theta_full 0.982
_diffrn_measured_fraction_theta_max 0.982
_diffrn_measurement_device_type 'Bruker SMART 1000 CCD Platform'
_diffrn_measurement_method '\w and \f'
_diffrn_radiation_monochromator graphite
_diffrn_radiation_source 'normal-focus sealed tube'
_diffrn_radiation_type MoK\a
_diffrn_radiation_wavelength 0.71073
_diffrn_reflns_av_R_equivalents 0.0333
_diffrn_reflns_av_sigmaI/netI 0.0364
_diffrn_reflns_limit_h_max 6
_diffrn_reflns_limit_h_min -6
_diffrn_reflns_limit_k_max 8
_diffrn_reflns_limit_k_min -8
_diffrn_reflns_limit_l_max 14
_diffrn_reflns_limit_l_min 0
_diffrn_reflns_number 3947
_diffrn_reflns_theta_full 27.50
_diffrn_reflns_theta_max 27.50
_diffrn_reflns_theta_min 1.83
_exptl_absorpt_coefficient_mu 0.234
_exptl_absorpt_correction_T_max 0.9613
_exptl_absorpt_correction_T_min 0.9226
_exptl_absorpt_correction_type multi-scan
_exptl_absorpt_process_details '(TWINABS, Version 2008/1; Sheldrick, 2008)'
_exptl_crystal_colour colourless
_exptl_crystal_density_diffrn 1.893
_exptl_crystal_density_method 'not measured'
_exptl_crystal_description block
_exptl_crystal_F_000 212
_exptl_crystal_size_max 0.35
_exptl_crystal_size_mid 0.20
_exptl_crystal_size_min 0.17
_refine_diff_density_max 0.399
_refine_diff_density_min -0.294
_refine_ls_abs_structure_details 'Flack (1983), with Friedel pairs merged'
_refine_ls_abs_structure_Flack -0.3(10)
_refine_ls_extinction_method none
_refine_ls_goodness_of_fit_ref 1.042
_refine_ls_hydrogen_treatment constr
_refine_ls_matrix_type full
_refine_ls_number_parameters 240
_refine_ls_number_reflns 1686
_refine_ls_number_restraints 3
_refine_ls_restrained_S_all 1.041
_refine_ls_R_factor_all 0.0486
_refine_ls_R_factor_gt 0.0409
_refine_ls_shift/su_max 0.000
_refine_ls_shift/su_mean 0.000
_refine_ls_structure_factor_coef Fsqd
_refine_ls_weighting_details 'calc w = 1/[\s^2^(Fo^2^)+(0.0854P)^2^+0.0298P] where P=(Fo^2^+2Fc^2^)/3'
_refine_ls_weighting_scheme calc
_refine_ls_wR_factor_gt 0.1143
_refine_ls_wR_factor_ref 0.1215
_reflns_number_gt 1480
_reflns_number_total 1686
_reflns_threshold_expression I>2\s(I)
_cod_data_source_file gz3166.cif
_cod_data_source_block Ib
_cod_original_cell_volume 372.16(15)
_cod_database_code 2017253
_cod_database_fobs_code 2017253

loop_
_symmetry_equiv_pos_as_xyz
'x, y, z'

loop_
_atom_site_type_symbol
_atom_site_label
_atom_site_fract_x
_atom_site_fract_y
_atom_site_fract_z
_atom_site_U_iso_or_equiv
_atom_site_adp_type
_atom_site_calc_flag
_atom_site_refinement_flags
_atom_site_occupancy
_atom_site_disorder_assembly
_atom_site_disorder_group
F F1 0.3711(6) 0.3503(4) 0.9025(2) 0.0301(6) Uani d . 1 . .
F F2 -0.0469(6) 0.4571(4) 0.8647(2) 0.0317(6) Uani d . 1 . .
F F3 0.5296(5) 0.3425(3) 0.6734(2) 0.0286(6) Uani d . 1 . .
F F4 0.1100(6) 0.3939(3) 0.6206(2) 0.0290(6) Uani d . 1 . .
F F5 0.4496(6) 0.7080(3) 0.7693(2) 0.0294(6) Uani d . 1 . .
F F6 0.0585(5) 0.7516(3) 0.6880(2) 0.0278(5) Uani d . 1 . .
O O1 0.0202(6) 0.0523(5) 0.9502(3) 0.0313(7) Uani d . 1 . .
H H1A 0.1620 0.0160 0.9864 0.047 Uiso calc R 1 . .
O O2 0.4757(7) 0.9336(4) 0.5440(3) 0.0317(7) Uani d . 1 . .
H H2A 0.3269 0.9882 0.5207 0.048 Uiso calc R 1 . .
C C1 0.0978(9) 0.1320(6) 0.8312(4) 0.0255(9) Uani d . 1 . .
H H1C -0.0564 0.1276 0.7806 0.031 Uiso calc R 1 . .
H H1B 0.2574 0.0522 0.7986 0.031 Uiso calc R 1 . .
C C2 0.1729(8) 0.3420(6) 0.8264(3) 0.0195(8) Uani d . 1 . .
C C3 0.2815(8) 0.4349(5) 0.6998(3) 0.0198(8) Uani d . 1 . .
C C4 0.3145(9) 0.6584(5) 0.6790(3) 0.0210(8) Uani d . 1 . .
C C5 0.4612(9) 0.7262(6) 0.5574(4) 0.0256(9) Uani d . 1 . .
H H5A 0.6494 0.6617 0.5515 0.031 Uiso calc R 1 . .
H H5B 0.3598 0.6891 0.4926 0.031 Uiso calc R 1 . .
F F7 0.5710(6) 0.3459(4) 0.3951(2) 0.0324(6) Uani d . 1 . .
F F8 0.9717(6) 0.4723(4) 0.3751(2) 0.0339(6) Uani d . 1 . .
F F9 0.5703(5) 0.3388(3) 0.1626(2) 0.0312(6) Uani d . 1 . .
F F10 1.0003(5) 0.4075(4) 0.1284(2) 0.0299(6) Uani d . 1 . .
F F11 0.4882(6) 0.7061(4) 0.2649(2) 0.0352(7) Uani d . 1 . .
F F12 0.9030(6) 0.7614(4) 0.1871(2) 0.0329(6) Uani d . 1 . .
O O3 0.9808(7) 0.0655(5) 0.4580(3) 0.0324(7) Uani d . 1 . .
H H3A 0.8349 0.0132 0.4865 0.049 Uiso calc R 1 . .
O O4 0.5126(6) 0.9315(4) 0.0388(3) 0.0278(7) Uani d . 1 . .
H H4A 0.6568 0.9883 0.0133 0.042 Uiso calc R 1 . .
C C6 0.9560(10) 0.1436(6) 0.3373(4) 0.0271(9) Uani d . 1 . .
H H6A 0.8453 0.0580 0.2993 0.033 Uiso calc R 1 . .
H H6B 1.1410 0.1468 0.2934 0.033 Uiso calc R 1 . .
C C7 0.8193(9) 0.3494(6) 0.3286(3) 0.0219(8) Uani d . 1 . .
C C8 0.7674(8) 0.4399(5) 0.1990(3) 0.0206(8) Uani d . 1 . .
C C9 0.6794(9) 0.6611(5) 0.1765(3) 0.0211(8) Uani d . 1 . .
C C10 0.5725(9) 0.7241(6) 0.0538(3) 0.0232(8) Uani d . 1 . .
H H10B 0.7128 0.6877 -0.0101 0.028 Uiso calc R 1 . .
H H10A 0.4038 0.6562 0.0473 0.028 Uiso calc R 1 . .

loop_
_atom_site_aniso_label
_atom_site_aniso_U_11
_atom_site_aniso_U_22
_atom_site_aniso_U_33
_atom_site_aniso_U_12
_atom_site_aniso_U_13
_atom_site_aniso_U_23
F1 0.0343(15) 0.0326(13) 0.0233(12) -0.0104(11) -0.0121(10) 0.0073(10)
F2 0.0336(14) 0.0283(13) 0.0274(13) 0.0073(11) 0.0089(11) 0.0048(10)
F3 0.0267(13) 0.0230(12) 0.0317(13) 0.0060(10) 0.0075(10) 0.0014(10)
F4 0.0394(15) 0.0294(13) 0.0201(12) -0.0114(11) -0.0097(11) -0.0003(10)
F5 0.0404(16) 0.0222(12) 0.0272(12) -0.0053(10) -0.0125(11) -0.0006(9)
F6 0.0233(12) 0.0243(12) 0.0325(13) 0.0045(10) -0.0005(10) 0.0034(10)
O1 0.0248(17) 0.0320(17) 0.0327(18) -0.0053(13) -0.0034(13) 0.0148(13)
O2 0.0274(17) 0.0222(15) 0.0418(18) -0.0015(12) -0.0046(14) 0.0103(13)
C1 0.030(2) 0.0212(19) 0.024(2) -0.0084(16) -0.0036(17) 0.0051(16)
C2 0.0162(18) 0.0231(19) 0.0183(16) 0.0010(14) -0.0033(14) 0.0008(14)
C3 0.0185(19) 0.0219(19) 0.0188(17) -0.0013(14) -0.0024(15) -0.0013(14)
C4 0.024(2) 0.0166(18) 0.0222(18) 0.0003(15) -0.0044(15) -0.0004(14)
C5 0.025(2) 0.0218(19) 0.027(2) -0.0026(16) 0.0006(17) 0.0071(16)
F7 0.0298(15) 0.0341(14) 0.0264(12) 0.0059(11) 0.0077(10) 0.0102(10)
F8 0.0476(17) 0.0296(13) 0.0266(13) -0.0086(12) -0.0181(12) 0.0025(10)
F9 0.0380(16) 0.0224(12) 0.0358(14) -0.0077(11) -0.0180(12) 0.0001(10)
F10 0.0294(14) 0.0320(13) 0.0243(12) 0.0063(11) 0.0031(10) 0.0021(10)
F11 0.0462(18) 0.0293(13) 0.0245(12) 0.0120(12) 0.0063(12) 0.0029(10)
F12 0.0346(15) 0.0246(12) 0.0413(15) -0.0108(11) -0.0168(12) 0.0041(11)
O3 0.0283(18) 0.0314(18) 0.0335(17) -0.0029(13) -0.0061(14) 0.0129(13)
O4 0.0230(16) 0.0228(14) 0.0343(16) -0.0012(11) -0.0064(13) 0.0114(12)
C6 0.030(2) 0.0194(19) 0.030(2) 0.0013(16) -0.0062(17) 0.0046(16)
C7 0.022(2) 0.0226(19) 0.0197(17) -0.0039(15) -0.0030(15) 0.0032(14)
C8 0.0169(18) 0.0233(19) 0.0210(18) -0.0005(14) -0.0039(15) 0.0004(14)
C9 0.0213(19) 0.0210(18) 0.0210(17) -0.0026(15) -0.0064(15) 0.0011(14)
C10 0.029(2) 0.0209(19) 0.0183(17) -0.0008(16) -0.0064(16) 0.0055(15)

loop_
_atom_type_symbol
_atom_type_description
_atom_type_scat_dispersion_real
_atom_type_scat_dispersion_imag
_atom_type_scat_source
C C 0.0033 0.0016 'International Tables Vol C Tables 4.2.6.8 and 6.1.1.4'
H H 0.0000 0.0000 'International Tables Vol C Tables 4.2.6.8 and 6.1.1.4'
O O 0.0106 0.0060 'International Tables Vol C Tables 4.2.6.8 and 6.1.1.4'
F F 0.0171 0.0103 'International Tables Vol C Tables 4.2.6.8 and 6.1.1.4'

loop_
_geom_angle_atom_site_label_1
_geom_angle_atom_site_label_2
_geom_angle_atom_site_label_3
_geom_angle_site_symmetry_1
_geom_angle_site_symmetry_3
_geom_angle
_geom_angle_publ_flag
C1 O1 H1A . . 109.5 ?
C5 O2 H2A . . 109.5 ?
O1 C1 C2 . . 110.6(3) ?
O1 C1 H1C . . 109.5 ?
C2 C1 H1C . . 109.5 ?
O1 C1 H1B . . 109.5 ?
C2 C1 H1B . . 109.5 ?
H1C C1 H1B . . 108.1 ?
F2 C2 F1 . . 106.5(3) ?
F2 C2 C1 . . 110.8(4) ?
F1 C2 C1 . . 109.6(3) ?
F2 C2 C3 . . 108.1(3) ?
F1 C2 C3 . . 107.9(3) ?
C1 C2 C3 . . 113.7(3) ?
F4 C3 F3 . . 107.5(3) ?
F4 C3 C4 . . 107.7(3) ?
F3 C3 C4 . . 108.1(3) ?
F4 C3 C2 . . 107.9(3) ?
F3 C3 C2 . . 107.2(3) ?
C4 C3 C2 . . 118.1(3) ?
F5 C4 F6 . . 106.5(3) ?
F5 C4 C5 . . 110.9(3) ?
F6 C4 C5 . . 109.6(3) ?
F5 C4 C3 . . 108.8(3) ?
F6 C4 C3 . . 108.0(3) ?
C5 C4 C3 . . 112.8(3) ?
O2 C5 C4 . . 109.3(3) ?
O2 C5 H5A . . 109.8 ?
C4 C5 H5A . . 109.8 ?
O2 C5 H5B . . 109.8 ?
C4 C5 H5B . . 109.8 ?
H5A C5 H5B . . 108.3 ?
C6 O3 H3A . . 109.5 ?
C10 O4 H4A . . 109.5 ?
O3 C6 C7 . . 110.7(3) ?
O3 C6 H6A . . 109.5 ?
C7 C6 H6A . . 109.5 ?
O3 C6 H6B . . 109.5 ?
C7 C6 H6B . . 109.5 ?
H6A C6 H6B . . 108.1 ?
F8 C7 F7 . . 106.8(3) ?
F8 C7 C6 . . 111.0(3) ?
F7 C7 C6 . . 109.2(3) ?
F8 C7 C8 . . 108.0(3) ?
F7 C7 C8 . . 107.8(3) ?
C6 C7 C8 . . 113.7(3) ?
F10 C8 F9 . . 107.4(3) ?
F10 C8 C9 . . 107.9(3) ?
F9 C8 C9 . . 108.1(3) ?
F10 C8 C7 . . 107.7(3) ?
F9 C8 C7 . . 107.2(3) ?
C9 C8 C7 . . 118.1(3) ?
F11 C9 F12 . . 106.6(3) ?
F11 C9 C10 . . 110.7(3) ?
F12 C9 C10 . . 109.7(3) ?
F11 C9 C8 . . 108.9(3) ?
F12 C9 C8 . . 107.3(3) ?
C10 C9 C8 . . 113.3(3) ?
O4 C10 C9 . . 109.1(3) ?
O4 C10 H10B . . 109.9 ?
C9 C10 H10B . . 109.9 ?
O4 C10 H10A . . 109.9 ?
C9 C10 H10A . . 109.9 ?
H10B C10 H10A . . 108.3 ?

loop_
_geom_bond_atom_site_label_1
_geom_bond_atom_site_label_2
_geom_bond_site_symmetry_2
_geom_bond_distance
_geom_bond_publ_flag
F1 C2 . 1.360(5) ?
F2 C2 . 1.357(5) ?
F3 C3 . 1.352(5) ?
F4 C3 . 1.347(4) ?
F5 C4 . 1.355(5) ?
F6 C4 . 1.362(5) ?
O1 C1 . 1.408(5) ?
O1 H1A . 0.8400 ?
O2 C5 . 1.419(5) ?
O2 H2A . 0.8400 ?
C1 C2 . 1.508(6) ?
C1 H1C . 0.9900 ?
C1 H1B . 0.9900 ?
C2 C3 . 1.546(5) ?
C3 C4 . 1.541(5) ?
C4 C5 . 1.518(6) ?
C5 H5A . 0.9900 ?
C5 H5B . 0.9900 ?
F7 C7 . 1.365(5) ?
F8 C7 . 1.352(5) ?
F9 C8 . 1.352(5) ?
F10 C8 . 1.349(5) ?
F11 C9 . 1.352(5) ?
F12 C9 . 1.358(5) ?
O3 C6 . 1.405(5) ?
O3 H3A . 0.8400 ?
O4 C10 . 1.424(5) ?
O4 H4A . 0.8400 ?
C6 C7 . 1.512(5) ?
C6 H6A . 0.9900 ?
C6 H6B . 0.9900 ?
C7 C8 . 1.543(5) ?
C8 C9 . 1.542(5) ?
C9 C10 . 1.519(5) ?
C10 H10B . 0.9900 ?
C10 H10A . 0.9900 ?

loop_
_geom_hbond_atom_site_label_D
_geom_hbond_atom_site_label_H
_geom_hbond_atom_site_label_A
_geom_hbond_site_symmetry_A
_geom_hbond_distance_DH
_geom_hbond_distance_HA
_geom_hbond_distance_DA
_geom_hbond_angle_DHA
_geom_hbond_publ_flag
O1 H1A O4 1_546 0.84 1.89 2.717(4) 169.4 n
O2 H2A O3 1_465 0.84 1.90 2.732(5) 169.1 n
O3 H3A O2 1_545 0.84 1.91 2.740(5) 171.1 n
O4 H4A O1 1_664 0.84 1.91 2.733(4) 165.7 n

loop_
_geom_torsion_atom_site_label_1
_geom_torsion_atom_site_label_2
_geom_torsion_atom_site_label_3
_geom_torsion_atom_site_label_4
_geom_torsion_site_symmetry_1
_geom_torsion_site_symmetry_2
_geom_torsion_site_symmetry_3
_geom_torsion_site_symmetry_4
_geom_torsion
_geom_torsion_publ_flag
O1 C1 C2 F2 . . . . -62.4(4) ?
O1 C1 C2 F1 . . . . 54.9(4) ?
O1 C1 C2 C3 . . . . 175.7(3) ?
F2 C2 C3 F4 . . . . -76.6(4) ?
F1 C2 C3 F4 . . . . 168.6(3) ?
C1 C2 C3 F4 . . . . 46.8(4) ?
F2 C2 C3 F3 . . . . 168.0(3) ?
F1 C2 C3 F3 . . . . 53.2(3) ?
C1 C2 C3 F3 . . . . -68.6(4) ?
F2 C2 C3 C4 . . . . 45.7(5) ?
F1 C2 C3 C4 . . . . -69.1(4) ?
C1 C2 C3 C4 . . . . 169.1(3) ?
F4 C3 C4 F5 . . . . 170.4(3) ?
F3 C3 C4 F5 . . . . -73.8(4) ?
C2 C3 C4 F5 . . . . 48.0(5) ?
F4 C3 C4 F6 . . . . 55.2(4) ?
F3 C3 C4 F6 . . . . 171.0(3) ?
C2 C3 C4 F6 . . . . -67.2(4) ?
F4 C3 C4 C5 . . . . -66.1(4) ?
F3 C3 C4 C5 . . . . 49.7(4) ?
C2 C3 C4 C5 . . . . 171.5(3) ?
F5 C4 C5 O2 . . . . -59.4(4) ?
F6 C4 C5 O2 . . . . 57.9(4) ?
C3 C4 C5 O2 . . . . 178.2(3) ?
O3 C6 C7 F8 . . . . 61.8(5) ?
O3 C6 C7 F7 . . . . -55.7(5) ?
O3 C6 C7 C8 . . . . -176.2(3) ?
F8 C7 C8 F10 . . . . 77.1(4) ?
F7 C7 C8 F10 . . . . -167.8(3) ?
C6 C7 C8 F10 . . . . -46.5(4) ?
F8 C7 C8 F9 . . . . -167.6(3) ?
F7 C7 C8 F9 . . . . -52.5(4) ?
C6 C7 C8 F9 . . . . 68.8(4) ?
F8 C7 C8 C9 . . . . -45.3(5) ?
F7 C7 C8 C9 . . . . 69.8(4) ?
C6 C7 C8 C9 . . . . -168.9(3) ?
F10 C8 C9 F11 . . . . -165.6(3) ?
F9 C8 C9 F11 . . . . 78.6(4) ?
C7 C8 C9 F11 . . . . -43.2(5) ?
F10 C8 C9 F12 . . . . -50.6(4) ?
F9 C8 C9 F12 . . . . -166.4(3) ?
C7 C8 C9 F12 . . . . 71.8(4) ?
F10 C8 C9 C10 . . . . 70.7(4) ?
F9 C8 C9 C10 . . . . -45.1(4) ?
C7 C8 C9 C10 . . . . -167.0(3) ?
F11 C9 C10 O4 . . . . 60.7(4) ?
F12 C9 C10 O4 . . . . -56.7(4) ?
C8 C9 C10 O4 . . . . -176.5(3) ?
